data_4515586
loop_
_publ_author_name
'Leng, Fucheng'
'Liu, Hang'
'Ding, Meili'
'Lin, Qi-Pu'
'Jiang, Hai-Long'

_publ_section_title
;
 Boosting Photocatalytic Hydrogen Production of Porphyrinic MOFs: The
 Metal Location in Metalloporphyrin Matters
;
_journal_issue 5
_journal_name_full 'ACS Catalysis'
_journal_page_first 4583
_journal_paper_doi 10.1021/acscatal.8b00764
_journal_volume 8
_journal_year 2018
_chemical_formula_moiety '0.5(C96 H48 In4 N8 Ni2 O20)'
_chemical_formula_sum 'C48 H24 In2 N4 Ni O10'
_chemical_formula_weight 1105.06
_space_group_crystal_system orthorhombic
_space_group_IT_number 65
_space_group_name_Hall '-C 2 2'
_space_group_name_H-M_alt 'C m m m'
_atom_sites_solution_hydrogens geom
_atom_sites_solution_primary direct
_atom_sites_solution_secondary difmap
_audit_creation_date 2017-09-07
_audit_creation_method
;
Olex2 1.2
(compiled 2017.08.10 svn.r3458 for OlexSys, GUI svn.r5381)
;
_cell_angle_alpha 90.00
_cell_angle_beta 90.00
_cell_angle_gamma 90.00
_cell_formula_units_Z 2
_cell_length_a 7.07250(10)
_cell_length_b 33.2883(6)
_cell_length_c 16.6660(3)
_cell_measurement_temperature 293(2)
_cell_volume 3923.70(11)
_computing_molecular_graphics 'Olex2 (Dolomanov et al., 2009)'
_computing_publication_material 'Olex2 (Dolomanov et al., 2009)'
_computing_structure_refinement 'XL (Sheldrick, 2008)'
_computing_structure_solution 'SHELXS-97 (Sheldrick, 1990)'
_diffrn_ambient_temperature 293(2)
_diffrn_measured_fraction_theta_full 0.992
_diffrn_measured_fraction_theta_max 0.992
_diffrn_measurement_device_type 'CCD area detector'
_diffrn_measurement_method 'phi and omega scans'
_diffrn_radiation_monochromator graphite
_diffrn_radiation_type MoK\a
_diffrn_radiation_wavelength 0.71073
_diffrn_reflns_av_R_equivalents 0.0464
_diffrn_reflns_av_unetI/netI 0.0208
_diffrn_reflns_limit_h_max 8
_diffrn_reflns_limit_h_min -8
_diffrn_reflns_limit_k_max 41
_diffrn_reflns_limit_k_min -41
_diffrn_reflns_limit_l_max 20
_diffrn_reflns_limit_l_min -20
_diffrn_reflns_number 29132
_diffrn_reflns_theta_full 26.37
_diffrn_reflns_theta_max 26.37
_diffrn_reflns_theta_min 1.22
_diffrn_source 'fine-focus sealed tube'
_exptl_absorpt_coefficient_mu 0.856
_exptl_absorpt_correction_type none
_exptl_crystal_density_diffrn 0.935
_exptl_crystal_density_method 'not measured'
_exptl_crystal_F_000 1092
_refine_diff_density_max 2.379
_refine_diff_density_min -1.095
_refine_diff_density_rms 0.112
_refine_ls_extinction_method none
_refine_ls_goodness_of_fit_ref 1.085
_refine_ls_hydrogen_treatment constr
_refine_ls_matrix_type full
_refine_ls_number_parameters 95
_refine_ls_number_reflns 2280
_refine_ls_number_restraints 0
_refine_ls_restrained_S_all 1.085
_refine_ls_R_factor_all 0.0453
_refine_ls_R_factor_gt 0.0424
_refine_ls_shift/su_max 0.000
_refine_ls_shift/su_mean 0.000
_refine_ls_structure_factor_coef Fsqd
_refine_ls_weighting_details 'calc w=1/[\s^2^(Fo^2^)+(0.0850P)^2^+13.2108P] where P=(Fo^2^+2Fc^2^)/3'
_refine_ls_weighting_scheme calc
_refine_ls_wR_factor_gt 0.1285
_refine_ls_wR_factor_ref 0.1306
_reflns_number_gt 2123
_reflns_number_total 2280
_reflns_threshold_expression >2sigma(I)
_cod_data_source_file cs8b00764_si_006.cif
_cod_data_source_block 1_sqd
_cod_database_code 4515586
_olex2_refinement_description
;
1. Fixed Uiso
 At 1.2 times of:
  All C(H) groups
2.a Aromatic/amide H refined with riding coordinates:
 C1(H1), C5(H5), C7(H7), C8(H8)
;
_olex2_submission_special_instructions 'No special instructions were received'

loop_
_space_group_symop_id
_space_group_symop_operation_xyz
1 'x, y, z'
2 '-x, -y, z'
3 '-x, y, -z'
4 'x, -y, -z'
5 'x+1/2, y+1/2, z'
6 '-x+1/2, -y+1/2, z'
7 '-x+1/2, y+1/2, -z'
8 'x+1/2, -y+1/2, -z'
9 '-x, -y, -z'
10 'x, y, -z'
11 'x, -y, z'
12 '-x, y, z'
13 '-x+1/2, -y+1/2, -z'
14 'x+1/2, y+1/2, -z'
15 'x+1/2, -y+1/2, z'
16 '-x+1/2, y+1/2, z'

loop_
_atom_site_label
_atom_site_type_symbol
_atom_site_fract_x
_atom_site_fract_y
_atom_site_fract_z
_atom_site_U_iso_or_equiv
_atom_site_adp_type
_atom_site_occupancy
_atom_site_calc_flag
_atom_site_site_symmetry_order
_atom_site_refinement_flags_posn
_atom_site_refinement_flags_adp
_atom_site_refinement_flags_occupancy
In1 In 0.2500 0.2500 0.0000 0.01493(17) Uani 1 d 4 S T P
Ni1 Ni 0.5000 0.5000 0.5000 0.0244(3) Uani 1 d 8 S T P
O1 O 0.5000 0.21895(18) 0.0000 0.0494(15) Uani 1 d 4 S T P
O2 O 0.3458(5) 0.29157(11) 0.0897(2) 0.0701(11) Uani 1 d 1 . . .
N1 N 0.5000 0.5000 0.3805(3) 0.0346(14) Uani 1 d 4 S T P
N2 N 0.5000 0.44037(17) 0.5000 0.0359(15) Uani 1 d 4 S T P
C1 C 0.5000 0.47943(18) 0.2484(3) 0.0579(19) Uani 1 d 2 S T P
H1 H 0.5000 0.4628 0.2036 0.070 Uiso 1 calc 2 RS T P
C2 C 0.5000 0.46700(15) 0.3309(3) 0.0413(13) Uani 1 d 2 S T P
C3 C 0.5000 0.42732(15) 0.3546(3) 0.0401(13) Uani 1 d 2 S T P
C4 C 0.5000 0.41518(15) 0.4342(3) 0.0414(13) Uani 1 d 2 S T P
C5 C 0.5000 0.37420(17) 0.4590(4) 0.0565(19) Uani 1 d 2 S T P
H5 H 0.5000 0.3518 0.4258 0.068 Uiso 1 calc 2 RS T P
C6 C 0.5000 0.39583(15) 0.2912(3) 0.0400(13) Uani 1 d 2 S T P
C7 C 0.6638(9) 0.3804(2) 0.2629(4) 0.098(3) Uani 1 d 1 . . .
H7 H 0.7781 0.3896 0.2834 0.118 Uiso 1 calc 1 R . .
C8 C 0.6640(8) 0.3513(2) 0.2041(4) 0.084(2) Uani 1 d 1 . . .
H8 H 0.7784 0.3419 0.1840 0.100 Uiso 1 calc 1 R . .
C9 C 0.5000 0.33627(15) 0.1754(3) 0.0370(12) Uani 1 d 2 S T P
C10 C 0.5000 0.30415(15) 0.1128(3) 0.0328(11) Uani 1 d 2 S T P

loop_
_atom_site_aniso_label
_atom_site_aniso_U_11
_atom_site_aniso_U_22
_atom_site_aniso_U_33
_atom_site_aniso_U_23
_atom_site_aniso_U_13
_atom_site_aniso_U_12
In1 0.0220(3) 0.0116(2) 0.0111(2) 0.000 0.000 -0.00197(13)
Ni1 0.0534(8) 0.0113(5) 0.0086(5) 0.000 0.000 0.000
O1 0.040(3) 0.039(3) 0.069(4) 0.000 0.000 0.000
O2 0.0456(19) 0.086(2) 0.078(2) -0.064(2) -0.0133(17) 0.0064(18)
N1 0.064(4) 0.023(3) 0.017(3) 0.000 0.000 0.000
N2 0.066(4) 0.022(3) 0.019(3) 0.000 0.000 0.000
C1 0.112(6) 0.040(3) 0.022(2) -0.005(2) 0.000 0.000
C2 0.075(4) 0.027(2) 0.022(2) -0.004(2) 0.000 0.000
C3 0.070(4) 0.027(2) 0.023(2) -0.007(2) 0.000 0.000
C4 0.075(4) 0.024(2) 0.026(2) -0.005(2) 0.000 0.000
C5 0.109(6) 0.024(3) 0.036(3) -0.004(2) 0.000 0.000
C6 0.071(4) 0.027(2) 0.022(2) -0.007(2) 0.000 0.000
C7 0.058(3) 0.119(5) 0.117(5) -0.095(5) 0.002(4) -0.012(4)
C8 0.047(3) 0.103(4) 0.101(4) -0.079(4) -0.001(3) -0.002(3)
C9 0.054(3) 0.031(2) 0.026(2) -0.011(2) 0.000 0.000
C10 0.041(3) 0.031(2) 0.027(2) -0.010(2) 0.000 0.000

loop_
_atom_type_symbol
_atom_type_description
_atom_type_scat_dispersion_real
_atom_type_scat_dispersion_imag
_atom_type_scat_source
C C 0.0033 0.0016 'International Tables Vol C Tables 4.2.6.8 and 6.1.1.4'
H H 0.0000 0.0000 'International Tables Vol C Tables 4.2.6.8 and 6.1.1.4'
In In -0.7276 1.3100 'International Tables Vol C Tables 4.2.6.8 and 6.1.1.4'
N N 0.0061 0.0033 'International Tables Vol C Tables 4.2.6.8 and 6.1.1.4'
Ni Ni 0.3393 1.1124 'International Tables Vol C Tables 4.2.6.8 and 6.1.1.4'
O O 0.0106 0.0060 'International Tables Vol C Tables 4.2.6.8 and 6.1.1.4'

loop_
_geom_angle_atom_site_label_1
_geom_angle_atom_site_label_2
_geom_angle_atom_site_label_3
_geom_angle
_geom_angle_site_symmetry_1
_geom_angle_site_symmetry_3
O1 In1 O1 180.0(3) . 13
O1 In1 O2 86.97(13) 13 .
O1 In1 O2 93.03(14) . 10
O1 In1 O2 86.97(13) . 13
O1 In1 O2 93.03(14) 13 6
O1 In1 O2 93.03(14) 13 13
O1 In1 O2 86.97(13) 13 10
O1 In1 O2 93.03(14) . .
O1 In1 O2 86.97(13) . 6
O2 In1 O2 91.7(2) . 6
O2 In1 O2 88.3(2) 13 6
O2 In1 O2 91.7(2) 13 10
O2 In1 O2 88.3(2) . 10
O2 In1 O2 180.00(15) 13 .
O2 In1 O2 180.00(15) 6 10
N1 Ni1 N1 180.000(1) . 9_666
N2 Ni1 N1 90.0 9_666 9_666
N2 Ni1 N1 90.0 . .
N2 Ni1 N1 90.0 9_666 .
N2 Ni1 N1 90.0 . 9_666
N2 Ni1 N2 180.000(1) . 9_666
In1 O1 In1 119.4(3) 3_655 .
C10 O2 In1 135.9(3) . .
C2 N1 Ni1 126.9(3) . .
C2 N1 Ni1 126.9(3) 2_665 .
C2 N1 C2 106.1(6) . 2_665
C4 N2 Ni1 127.4(3) . .
C4 N2 Ni1 127.4(3) 10_556 .
C4 N2 C4 105.2(6) 10_556 .
C1 C1 H1 126.6 2_665 .
C1 C1 C2 106.8(3) 2_665 .
C2 C1 H1 126.6 . .
N1 C2 C1 110.2(5) . .
N1 C2 C3 126.4(5) . .
C3 C2 C1 123.4(5) . .
C2 C3 C4 123.6(5) . .
C2 C3 C6 118.2(5) . .
C4 C3 C6 118.3(5) . .
N2 C4 C3 125.7(5) . .
N2 C4 C5 110.5(5) . .
C3 C4 C5 123.8(5) . .
C4 C5 H5 126.6 . .
C5 C5 C4 106.9(3) 10_556 .
C5 C5 H5 126.6 10_556 .
C7 C6 C3 121.0(3) 12_655 .
C7 C6 C3 121.0(3) . .
C7 C6 C7 117.9(5) 12_655 .
C6 C7 H7 119.4 . .
C6 C7 C8 121.1(5) . .
C8 C7 H7 119.4 . .
C7 C8 H8 119.6 . .
C9 C8 C7 120.7(5) . .
C9 C8 H8 119.6 . .
C8 C9 C8 118.3(5) . 12_655
C8 C9 C10 120.8(3) 12_655 .
C8 C9 C10 120.8(3) . .
O2 C10 O2 124.9(5) . 12_655
O2 C10 C9 117.6(2) 12_655 .
O2 C10 C9 117.6(2) . .

loop_
_geom_bond_atom_site_label_1
_geom_bond_atom_site_label_2
_geom_bond_distance
_geom_bond_site_symmetry_2
In1 O1 2.048(3) .
In1 O1 2.048(3) 13
In1 O2 2.146(3) 10
In1 O2 2.146(3) .
In1 O2 2.146(3) 13
In1 O2 2.146(3) 6
Ni1 N1 1.992(5) 9_666
Ni1 N1 1.992(5) .
Ni1 N2 1.985(6) .
Ni1 N2 1.985(6) 9_666
O1 In1 2.048(3) 3_655
O2 C10 1.231(4) .
N1 C2 1.375(6) 2_665
N1 C2 1.375(6) .
N2 C4 1.381(6) 10_556
N2 C4 1.381(6) .
C1 C1 1.369(12) 2_665
C1 H1 0.9300 .
C1 C2 1.436(7) .
C2 C3 1.378(7) .
C3 C4 1.387(7) .
C3 C6 1.488(6) .
C4 C5 1.426(7) .
C5 C5 1.367(12) 10_556
C5 H5 0.9300 .
C6 C7 1.352(6) .
C6 C7 1.352(6) 12_655
C7 H7 0.9300 .
C7 C8 1.377(6) .
C8 H8 0.9300 .
C8 C9 1.351(6) .
C9 C8 1.351(6) 12_655
C9 C10 1.494(6) .
C10 O2 1.231(4) 12_655
